data_7019620
loop_
_publ_author_name
'Brooks, Neil R.'
'Schaltin, Stijn'
'Van Hecke, Kristof'
'Van Meervelt, Luc'
'Fransaer, Jan'
'Binnemans, Koen'

_publ_section_title
;
 Heteroleptic silver-containing ionic liquids.
;
_journal_issue 23
_journal_name_full 'Dalton transactions (Cambridge, England : 2003)'
_journal_page_first 6902
_journal_page_last 6905
_journal_paper_doi 10.1039/c2dt30725a
_journal_volume 41
_journal_year 2012
_chemical_formula_moiety 'C11 H18 Ag N4, C2 F6 N O4 S2'
_chemical_formula_sum 'C13 H18 Ag F6 N5 O4 S2'
_chemical_formula_weight 594.31
_chemical_name_common
;
(N-butylimidazole)(N-methylimidazole)silver bistriflimide
;
_chemical_name_systematic
;
(N-butylimidazole)(N-methylimidazole)silver bis(trifluoromethyl)sulfonylimide
;
_space_group_crystal_system monoclinic
_space_group_IT_number 14
_space_group_name_Hall '-P 2ybc'
_space_group_name_H-M_alt 'P 1 21/c 1'
_symmetry_space_group_name_Hall '-P 2ybc'
_symmetry_space_group_name_H-M 'P 1 21/c 1'
_atom_sites_solution_hydrogens geom
_atom_sites_solution_primary direct
_atom_sites_solution_secondary difmap
_audit_creation_date 2012-02-27
_audit_creation_method
;
Olex2 1.1-alpha
(compiled 2011.11.01 svn.r2039, GUI svn.r3906)
;
_cell_angle_alpha 90.00
_cell_angle_beta 109.152(9)
_cell_angle_gamma 90.00
_cell_formula_units_Z 4
_cell_length_a 14.7961(11)
_cell_length_b 9.0675(6)
_cell_length_c 17.9641(15)
_cell_measurement_reflns_used 6884
_cell_measurement_temperature 298(2)
_cell_measurement_theta_max 29.0068
_cell_measurement_theta_min 2.9088
_cell_volume 2276.7(3)
_computing_cell_refinement
;
CrysAlisPro, Agilent Technologies,
Version 1.171.35.19 (release 27-10-2011 CrysAlis171 .NET)
(compiled Oct 27 2011,15:02:11)
;
_computing_data_collection
;
CrysAlisPro, Agilent Technologies,
Version 1.171.35.19 (release 27-10-2011 CrysAlis171 .NET)
(compiled Oct 27 2011,15:02:11)
;
_computing_data_reduction
;
CrysAlisPro, Agilent Technologies,
Version 1.171.35.19 (release 27-10-2011 CrysAlis171 .NET)
(compiled Oct 27 2011,15:02:11)
;
_computing_molecular_graphics
;
O. V. Dolomanov, L. J. Bourhis, R. J. Gildea, J. A. K. Howard and H. Puschmann,
OLEX2: a complete structure solution, refinement and analysis program.
J. Appl. Cryst. (2009). 42, 339-341.
;
_computing_publication_material
;
O. V. Dolomanov, L. J. Bourhis, R. J. Gildea, J. A. K. Howard and H. Puschmann,
OLEX2: a complete structure solution, refinement and analysis program.
J. Appl. Cryst. (2009). 42, 339-341.
;
_computing_structure_refinement
;
XL, G.M. Sheldrick, Acta Cryst.
(2008). A64, 112-122
;
_computing_structure_solution 'SHELXS-97 (Sheldrick, 2008)'
_diffrn_ambient_temperature 298.0
_diffrn_detector_area_resol_mean 15.9631
_diffrn_measured_fraction_theta_full 0.998
_diffrn_measured_fraction_theta_max 0.998
_diffrn_measurement_details
;
1 omega -20.00 25.00 1.0000 30.0000
omega____ theta____ kappa____ phi______ frames
- -17.1513 -99.0000 30.0000 45

2 omega -89.00 25.00 1.0000 30.0000
omega____ theta____ kappa____ phi______ frames
- -17.1513 -19.0000 0.0000 114

3 omega -7.00 56.00 1.0000 30.0000
omega____ theta____ kappa____ phi______ frames
- 18.8701 -99.0000 -90.0000 63

4 omega -20.00 5.00 1.0000 30.0000
omega____ theta____ kappa____ phi______ frames
- -17.1513 -99.0000 -60.0000 25

5 omega -20.00 5.00 1.0000 30.0000
omega____ theta____ kappa____ phi______ frames
- -17.1513 -99.0000 120.0000 25

6 omega -80.00 -13.00 1.0000 30.0000
omega____ theta____ kappa____ phi______ frames
- -17.1513 -57.0000 -30.0000 67

7 omega -3.00 91.00 1.0000 30.0000
omega____ theta____ kappa____ phi______ frames
- 18.8701 38.0000 -60.0000 94
;
_diffrn_measurement_device_type 'Agilent Technologies SuperNova'
_diffrn_measurement_method '\w scans'
_diffrn_orient_matrix_UB_11 -0.0029685000
_diffrn_orient_matrix_UB_12 -0.0370927000
_diffrn_orient_matrix_UB_13 0.0339204000
_diffrn_orient_matrix_UB_21 -0.0069901000
_diffrn_orient_matrix_UB_22 0.0684604000
_diffrn_orient_matrix_UB_23 0.0163324000
_diffrn_orient_matrix_UB_31 -0.0501802000
_diffrn_orient_matrix_UB_32 -0.0075481000
_diffrn_orient_matrix_UB_33 -0.0181315000
_diffrn_radiation_monochromator mirror
_diffrn_radiation_type 'Mo K\a'
_diffrn_radiation_wavelength 0.7107
_diffrn_reflns_av_R_equivalents 0.0257
_diffrn_reflns_av_unetI/netI 0.0203
_diffrn_reflns_limit_h_max 18
_diffrn_reflns_limit_h_min -15
_diffrn_reflns_limit_k_max 11
_diffrn_reflns_limit_k_min -11
_diffrn_reflns_limit_l_max 22
_diffrn_reflns_limit_l_min -22
_diffrn_reflns_number 18599
_diffrn_reflns_theta_full 26.37
_diffrn_reflns_theta_max 26.37
_diffrn_reflns_theta_min 3.11
_diffrn_source 'SuperNova (Mo) X-ray Source'
_exptl_absorpt_coefficient_mu 1.146
_exptl_absorpt_correction_T_max 1.00
_exptl_absorpt_correction_T_min 0.828
_exptl_absorpt_correction_type multi-scan
_exptl_absorpt_process_details
;
CrysAlisPro, Agilent Technologies,
Version 1.171.35.19 (release 27-10-2011 CrysAlis171 .NET)
(compiled Oct 27 2011,15:02:11)
Empirical absorption correction using spherical harmonics,
implemented in SCALE3 ABSPACK scaling algorithm.
(Agilent,2012)
;
_exptl_crystal_colour colourless
_exptl_crystal_density_diffrn 1.734
_exptl_crystal_density_meas ?
_exptl_crystal_density_method 'not measured'
_exptl_crystal_F_000 1184
_exptl_crystal_size_max 0.4
_exptl_crystal_size_mid 0.2
_exptl_crystal_size_min 0.15
_refine_diff_density_max 0.609
_refine_diff_density_min -0.373
_refine_diff_density_rms 0.058
_refine_ls_extinction_method none
_refine_ls_goodness_of_fit_ref 1.015
_refine_ls_hydrogen_treatment constr
_refine_ls_matrix_type full
_refine_ls_number_parameters 353
_refine_ls_number_reflns 4655
_refine_ls_number_restraints 39
_refine_ls_restrained_S_all 1.023
_refine_ls_R_factor_all 0.0590
_refine_ls_R_factor_gt 0.0443
_refine_ls_shift/su_max 0.001
_refine_ls_shift/su_mean 0.000
_refine_ls_structure_factor_coef Fsqd
_refine_ls_weighting_details 'calc w=1/[\s^2^(Fo^2^)+(0.0689P)^2^+1.2783P] where P=(Fo^2^+2Fc^2^)/3'
_refine_ls_weighting_scheme calc
_refine_ls_wR_factor_gt 0.1200
_refine_ls_wR_factor_ref 0.1334
_reflns_number_gt 3570
_reflns_number_total 4655
_reflns_threshold_expression >2sigma(I)
_cod_data_source_file c2dt30725a.txt
_cod_data_source_block nrb32
_cod_depositor_comments
;
The following automatic conversions were performed:

'_exptl_crystal_density_meas' value 'not measured' was changed to '?'
- the value is perceived as not measured.

Automatic conversion script
Id: cif_fix_values 3008 2015-01-20 13:52:24Z robertas 
;
_cod_database_code 7019620
_chemical_oxdiff_formula 'C13 H18 Ag N5 F6 O4 S'

loop_
_space_group_symop_id
_space_group_symop_operation_xyz
1 'x, y, z'
2 '-x, y+1/2, -z+1/2'
3 '-x, -y, -z'
4 'x, -y-1/2, z-1/2'

loop_
_atom_site_label
_atom_site_type_symbol
_atom_site_fract_x
_atom_site_fract_y
_atom_site_fract_z
_atom_site_U_iso_or_equiv
_atom_site_adp_type
_atom_site_occupancy
_atom_site_symmetry_multiplicity
_atom_site_calc_flag
_atom_site_refinement_flags
_atom_site_disorder_assembly
_atom_site_disorder_group
Ag1 Ag 0.98567(2) 0.73223(4) 0.465249(19) 0.08294(17) Uani 1 1 d . . .
N1 N 1.0543(2) 0.5894(4) 0.40881(18) 0.0745(8) Uani 1 1 d . A .
C2 C 1.1294(3) 0.5104(4) 0.4444(2) 0.0731(9) Uani 1 1 d . A .
H2 H 1.1554 0.5005 0.4988 0.088 Uiso 1 1 calc R . .
N3 N 1.1645(3) 0.4457(4) 0.3936(2) 0.0818(9) Uani 1 1 d . . .
C4 C 1.1076(4) 0.4854(6) 0.3206(3) 0.0998(14) Uani 1 1 d . A .
H4 H 1.1144 0.4571 0.2730 0.120 Uiso 1 1 calc R . .
C5 C 1.0401(4) 0.5728(6) 0.3304(3) 0.0952(13) Uani 1 1 d . . .
H5 H 0.9909 0.6160 0.2900 0.114 Uiso 1 1 calc R A .
C6 C 1.2494(4) 0.3521(6) 0.4147(4) 0.1170(17) Uani 0.50 1 d P A -1
H6A H 1.2460 0.2875 0.3708 0.140 Uiso 0.50 1 calc PR A -1
H6B H 1.2505 0.2907 0.4593 0.140 Uiso 0.50 1 calc PR A -1
C7 C 1.3433(10) 0.4441(19) 0.4363(12) 0.183(7) Uani 0.50 1 d P A -1
H7A H 1.3441 0.4977 0.3898 0.219 Uiso 0.50 1 calc PR A -1
H7B H 1.3423 0.5164 0.4759 0.219 Uiso 0.50 1 calc PR A -1
C8 C 1.4327(17) 0.358(3) 0.466(2) 0.285(15) Uani 0.50 1 d P A -1
H8A H 1.4358 0.2920 0.4248 0.342 Uiso 0.50 1 calc PR A -1
H8B H 1.4287 0.2976 0.5096 0.342 Uiso 0.50 1 calc PR A -1
C9 C 1.5241(15) 0.442(4) 0.494(3) 0.312(17) Uani 0.50 1 d P A -1
H9A H 1.5770 0.3747 0.5081 0.468 Uiso 0.50 1 calc PR A -1
H9B H 1.5259 0.5000 0.5394 0.468 Uiso 0.50 1 calc PR A -1
H9C H 1.5284 0.5064 0.4529 0.468 Uiso 0.50 1 calc PR A -1
C15' C 1.2494(4) 0.3521(6) 0.4147(4) 0.1170(17) Uani 0.50 1 d P A -2
H15A H 1.2588 0.3155 0.3677 0.176 Uiso 0.50 1 calc PR A -2
H15B H 1.2409 0.2706 0.4459 0.176 Uiso 0.50 1 calc PR A -2
H15C H 1.3042 0.4084 0.4445 0.176 Uiso 0.50 1 calc PR A -2
N10 N 0.9244(2) 0.8765(4) 0.52600(19) 0.0735(8) Uani 1 1 d . B .
C11 C 0.8484(3) 0.9588(5) 0.4969(2) 0.0755(10) Uani 1 1 d . B .
H11 H 0.8119 0.9621 0.4438 0.091 Uiso 1 1 calc R . .
N12 N 0.8299(2) 1.0377(4) 0.5529(2) 0.0746(8) Uani 1 1 d . . .
C13 C 0.8990(3) 1.0051(5) 0.6214(2) 0.0866(12) Uani 1 1 d . B .
H13 H 0.9052 1.0442 0.6707 0.104 Uiso 1 1 calc R . .
C14 C 0.9569(3) 0.9058(5) 0.6052(2) 0.0887(12) Uani 1 1 d . . .
H14 H 1.0105 0.8637 0.6418 0.106 Uiso 1 1 calc R B .
C15 C 0.7497(3) 1.1381(5) 0.5422(3) 0.0985(14) Uani 0.50 1 d P B -1
H15D H 0.7532 1.1803 0.5921 0.148 Uiso 0.50 1 calc PR B -1
H15E H 0.6907 1.0849 0.5211 0.148 Uiso 0.50 1 calc PR B -1
H15F H 0.7523 1.2153 0.5064 0.148 Uiso 0.50 1 calc PR B -1
C6' C 0.7497(3) 1.1381(5) 0.5422(3) 0.0985(14) Uani 0.50 1 d P B -2
H6'A H 0.7434 1.2004 0.4969 0.118 Uiso 0.50 1 calc PR B -2
H6'B H 0.7634 1.2014 0.5881 0.118 Uiso 0.50 1 calc PR B -2
C7' C 0.6553(9) 1.0592(16) 0.5303(10) 0.156(6) Uani 0.50 1 d P B -2
H7'A H 0.6455 0.9900 0.4871 0.187 Uiso 0.50 1 calc PR B -2
H7'B H 0.6616 1.0019 0.5773 0.187 Uiso 0.50 1 calc PR B -2
C8' C 0.5696(11) 1.149(2) 0.5137(14) 0.195(8) Uani 0.50 1 d P B -2
H8'A H 0.5613 1.2042 0.4658 0.234 Uiso 0.50 1 calc PR B -2
H8'B H 0.5787 1.2190 0.5563 0.234 Uiso 0.50 1 calc PR B -2
C9' C 0.4805(10) 1.063(2) 0.5044(17) 0.210(9) Uani 0.50 1 d P B -2
H9'A H 0.4272 1.1292 0.4933 0.315 Uiso 0.50 1 calc PR B -2
H9'B H 0.4871 1.0100 0.5522 0.315 Uiso 0.50 1 calc PR B -2
H9'C H 0.4700 0.9943 0.4617 0.315 Uiso 0.50 1 calc PR B -2
C19 C 0.6320(8) 0.6989(15) 0.2895(8) 0.127(3) Uani 0.654(3) 1 d PD C 1
F20 F 0.6392(7) 0.7399(9) 0.3632(7) 0.207(4) Uani 0.654(3) 1 d PD C 1
F21 F 0.5984(8) 0.8169(11) 0.2467(6) 0.183(5) Uani 0.654(3) 1 d PD C 1
F22 F 0.5656(4) 0.5953(9) 0.2656(6) 0.165(4) Uani 0.654(3) 1 d PD C 1
S23 S 0.7474(3) 0.6398(5) 0.29012(19) 0.0906(10) Uani 0.654(3) 1 d PD C 1
O24 O 0.7271(5) 0.6029(7) 0.2072(3) 0.139(2) Uani 0.654(3) 1 d PD C 1
O25 O 0.8106(7) 0.7601(13) 0.3187(10) 0.128(3) Uani 0.654(3) 1 d PD C 1
N26 N 0.7666(4) 0.5023(6) 0.3456(3) 0.0841(13) Uani 0.654(3) 1 d PD C 1
S27 S 0.7917(5) 0.3433(6) 0.3251(3) 0.0790(9) Uani 0.654(3) 1 d PD C 1
O28 O 0.8367(5) 0.2684(7) 0.3969(4) 0.1027(17) Uani 0.654(3) 1 d PD C 1
O29 O 0.8314(11) 0.3317(15) 0.2647(9) 0.122(2) Uani 0.654(3) 1 d PD C 1
C30 C 0.6725(8) 0.2594(12) 0.2882(8) 0.114(3) Uani 0.654(3) 1 d PD C 1
F31 F 0.6840(5) 0.1162(10) 0.2872(11) 0.189(4) Uani 0.654(3) 1 d PD C 1
F32 F 0.6245(8) 0.2952(13) 0.3352(9) 0.155(4) Uani 0.654(3) 1 d PD C 1
F33 F 0.6229(9) 0.3076(8) 0.2197(7) 0.146(3) Uani 0.654(3) 1 d PD C 1
C19' C 0.6199(12) 0.694(3) 0.2679(13) 0.127(3) Uani 0.346(3) 1 d PD C 2
F20' F 0.5679(16) 0.601(3) 0.2922(16) 0.207(4) Uani 0.346(3) 1 d PD C 2
F21' F 0.6044(16) 0.821(2) 0.2965(12) 0.183(5) Uani 0.346(3) 1 d PD C 2
F22' F 0.6058(6) 0.7201(15) 0.1939(10) 0.165(4) Uani 0.346(3) 1 d PD C 2
S23' S 0.7418(6) 0.6508(10) 0.3189(4) 0.0906(10) Uani 0.346(3) 1 d PD C 2
O24' O 0.7480(10) 0.6341(14) 0.3976(5) 0.139(2) Uani 0.346(3) 1 d PD C 2
O25' O 0.7885(17) 0.773(3) 0.297(2) 0.128(3) Uani 0.346(3) 1 d PD C 2
N26' N 0.7578(7) 0.5109(11) 0.2717(5) 0.0841(13) Uani 0.346(3) 1 d PD C 2
S27' S 0.7919(10) 0.3584(12) 0.3063(7) 0.0790(9) Uani 0.346(3) 1 d PD C 2
O28' O 0.8371(11) 0.3470(14) 0.3882(8) 0.1027(17) Uani 0.346(3) 1 d PD C 2
O29' O 0.844(2) 0.295(3) 0.2587(18) 0.122(2) Uani 0.346(3) 1 d PD C 2
C30' C 0.6880(14) 0.237(2) 0.2815(14) 0.114(3) Uani 0.346(3) 1 d PD C 2
F31' F 0.7246(14) 0.102(2) 0.287(2) 0.189(4) Uani 0.346(3) 1 d PD C 2
F32' F 0.6413(18) 0.236(3) 0.3310(19) 0.155(4) Uani 0.346(3) 1 d PD C 2
F33' F 0.630(2) 0.251(2) 0.2112(14) 0.146(3) Uani 0.346(3) 1 d PD C 2

loop_
_atom_site_aniso_label
_atom_site_aniso_U_11
_atom_site_aniso_U_22
_atom_site_aniso_U_33
_atom_site_aniso_U_23
_atom_site_aniso_U_13
_atom_site_aniso_U_12
Ag1 0.0781(2) 0.0880(3) 0.0915(3) -0.01274(16) 0.03967(19) -0.00225(15)
N1 0.0759(19) 0.079(2) 0.0721(19) -0.0075(16) 0.0294(15) -0.0048(16)
C2 0.083(2) 0.067(2) 0.073(2) -0.0025(19) 0.0296(19) -0.0060(19)
N3 0.092(2) 0.0689(19) 0.096(2) -0.0096(17) 0.046(2) -0.0013(16)
C4 0.119(4) 0.114(4) 0.077(3) -0.017(3) 0.046(3) -0.002(3)
C5 0.103(3) 0.110(4) 0.069(3) -0.010(2) 0.023(2) 0.008(3)
C6 0.118(4) 0.098(4) 0.148(5) -0.001(3) 0.060(4) 0.022(3)
C7 0.111(9) 0.151(12) 0.31(2) 0.069(13) 0.097(12) 0.045(9)
C8 0.18(2) 0.24(3) 0.46(5) 0.04(3) 0.15(3) 0.09(2)
C9 0.101(16) 0.24(3) 0.59(5) -0.05(4) 0.09(2) -0.023(15)
C15' 0.118(4) 0.098(4) 0.148(5) -0.001(3) 0.060(4) 0.022(3)
N10 0.0722(18) 0.078(2) 0.0759(19) -0.0005(16) 0.0322(15) 0.0014(16)
C11 0.074(2) 0.078(2) 0.073(2) 0.0009(19) 0.0237(18) -0.0022(19)
N12 0.0710(18) 0.0721(19) 0.086(2) 0.0033(16) 0.0325(16) 0.0047(15)
C13 0.096(3) 0.095(3) 0.074(3) -0.003(2) 0.034(2) 0.014(2)
C14 0.087(3) 0.105(3) 0.072(2) 0.001(2) 0.022(2) 0.021(2)
C15 0.087(3) 0.085(3) 0.130(4) 0.007(3) 0.045(3) 0.016(2)
C6' 0.087(3) 0.085(3) 0.130(4) 0.007(3) 0.045(3) 0.016(2)
C7' 0.121(9) 0.139(10) 0.237(15) 0.081(11) 0.098(10) 0.049(8)
C8' 0.130(12) 0.184(17) 0.28(2) 0.064(17) 0.074(14) 0.052(12)
C9' 0.078(9) 0.177(19) 0.37(2) 0.02(2) 0.061(13) 0.002(9)
C19 0.105(5) 0.135(6) 0.140(9) 0.023(6) 0.036(6) 0.030(5)
F20 0.205(8) 0.199(8) 0.263(11) -0.019(6) 0.139(8) 0.055(6)
F21 0.131(4) 0.103(3) 0.255(13) 0.053(7) -0.017(8) 0.043(3)
F22 0.056(2) 0.136(4) 0.276(10) 0.045(5) 0.019(3) -0.001(2)
S23 0.0726(9) 0.0818(11) 0.109(3) 0.0162(18) 0.0184(16) 0.0027(7)
O24 0.204(6) 0.130(4) 0.085(3) 0.025(3) 0.052(3) 0.037(4)
O25 0.087(6) 0.107(4) 0.157(11) 0.023(4) -0.005(6) -0.015(4)
N26 0.091(3) 0.086(3) 0.072(3) 0.005(3) 0.022(2) 0.013(2)
S27 0.0789(7) 0.0799(13) 0.082(3) 0.0071(14) 0.0311(17) 0.0049(9)
O28 0.107(3) 0.102(5) 0.088(3) 0.029(3) 0.016(2) 0.021(4)
O29 0.145(6) 0.126(8) 0.129(4) 0.010(5) 0.090(3) 0.033(5)
C30 0.119(6) 0.090(5) 0.124(6) 0.015(4) 0.026(5) -0.012(4)
F31 0.127(8) 0.095(3) 0.316(7) 0.012(4) 0.035(9) -0.028(5)
F32 0.104(5) 0.185(11) 0.196(5) 0.027(7) 0.077(4) 0.004(5)
F33 0.146(4) 0.113(7) 0.130(4) -0.008(5) -0.021(3) -0.033(6)
C19' 0.105(5) 0.135(6) 0.140(9) 0.023(6) 0.036(6) 0.030(5)
F20' 0.205(8) 0.199(8) 0.263(11) -0.019(6) 0.139(8) 0.055(6)
F21' 0.131(4) 0.103(3) 0.255(13) 0.053(7) -0.017(8) 0.043(3)
F22' 0.056(2) 0.136(4) 0.276(10) 0.045(5) 0.019(3) -0.001(2)
S23' 0.0726(9) 0.0818(11) 0.109(3) 0.0162(18) 0.0184(16) 0.0027(7)
O24' 0.204(6) 0.130(4) 0.085(3) 0.025(3) 0.052(3) 0.037(4)
O25' 0.087(6) 0.107(4) 0.157(11) 0.023(4) -0.005(6) -0.015(4)
N26' 0.091(3) 0.086(3) 0.072(3) 0.005(3) 0.022(2) 0.013(2)
S27' 0.0789(7) 0.0799(13) 0.082(3) 0.0071(14) 0.0311(17) 0.0049(9)
O28' 0.107(3) 0.102(5) 0.088(3) 0.029(3) 0.016(2) 0.021(4)
O29' 0.145(6) 0.126(8) 0.129(4) 0.010(5) 0.090(3) 0.033(5)
C30' 0.119(6) 0.090(5) 0.124(6) 0.015(4) 0.026(5) -0.012(4)
F31' 0.127(8) 0.095(3) 0.316(7) 0.012(4) 0.035(9) -0.028(5)
F32' 0.104(5) 0.185(11) 0.196(5) 0.027(7) 0.077(4) 0.004(5)
F33' 0.146(4) 0.113(7) 0.130(4) -0.008(5) -0.021(3) -0.033(6)

loop_
_atom_type_symbol
_atom_type_description
_atom_type_scat_dispersion_real
_atom_type_scat_dispersion_imag
_atom_type_scat_source
C C 0.0033 0.0016 'International Tables Vol C Tables 4.2.6.8 and 6.1.1.4'
H H 0.0000 0.0000 'International Tables Vol C Tables 4.2.6.8 and 6.1.1.4'
Ag Ag -0.8971 1.1015 'International Tables Vol C Tables 4.2.6.8 and 6.1.1.4'
F F 0.0171 0.0103 'International Tables Vol C Tables 4.2.6.8 and 6.1.1.4'
N N 0.0061 0.0033 'International Tables Vol C Tables 4.2.6.8 and 6.1.1.4'
O O 0.0106 0.0060 'International Tables Vol C Tables 4.2.6.8 and 6.1.1.4'
S S 0.1246 0.1234 'International Tables Vol C Tables 4.2.6.8 and 6.1.1.4'

loop_
_geom_angle_atom_site_label_1
_geom_angle_atom_site_label_2
_geom_angle_atom_site_label_3
_geom_angle
N10 Ag1 N1 176.97(12)
C2 N1 Ag1 125.0(3)
C2 N1 C5 105.3(4)
C5 N1 Ag1 129.2(3)
N1 C2 N3 111.7(4)
C2 N3 C4 106.9(4)
C2 N3 C6 125.2(4)
C4 N3 C6 127.9(4)
C5 C4 N3 106.6(4)
C4 C5 N1 109.6(4)
N3 C6 C7 112.0(7)
C8 C7 C6 115.3(16)
C7 C8 C9 117(3)
C11 N10 Ag1 127.7(3)
C11 N10 C14 105.5(3)
C14 N10 Ag1 126.8(3)
N10 C11 N12 111.6(3)
C11 N12 C13 106.8(3)
C11 N12 C15 126.6(4)
C13 N12 C15 126.7(4)
C14 C13 N12 107.2(4)
C13 C14 N10 109.0(4)
C7' C8' C9' 114.3(17)
F20 C19 S23 108.0(8)
F21 C19 F20 104.1(11)
F21 C19 F22 106.9(10)
F21 C19 S23 115.1(10)
F22 C19 F20 109.1(11)
F22 C19 S23 113.2(9)
O24 S23 C19 100.7(6)
O24 S23 N26 113.7(4)
O25 S23 C19 106.7(8)
O25 S23 O24 115.9(9)
O25 S23 N26 114.9(5)
N26 S23 C19 102.6(5)
S27 N26 S23 126.4(4)
N26 S27 C30 101.1(5)
O28 S27 N26 107.7(4)
O28 S27 C30 103.8(5)
O29 S27 N26 116.5(6)
O29 S27 O28 118.7(8)
O29 S27 C30 106.7(8)
F31 C30 S27 107.6(8)
F32 C30 S27 108.9(9)
F32 C30 F31 110.8(10)
F33 C30 S27 112.6(8)
F33 C30 F31 111.1(10)
F33 C30 F32 105.8(11)
F20' C19' F21' 104(2)
F20' C19' S23' 107.1(17)
F21' C19' S23' 105.6(16)
F22' C19' F20' 123(2)
F22' C19' F21' 104.5(18)
F22' C19' S23' 111.3(13)
O24' S23' C19' 105.4(10)
O24' S23' O25' 119.4(18)
O24' S23' N26' 118.9(8)
O25' S23' C19' 100.8(12)
O25' S23' N26' 107.4(18)
N26' S23' C19' 101.8(9)
S27' N26' S23' 126.3(8)
N26' S27' C30' 107.8(10)
O28' S27' N26' 118.1(10)
O28' S27' O29' 115.3(16)
O28' S27' C30' 106.5(11)
O29' S27' N26' 106.6(13)
O29' S27' C30' 100.8(15)
F31' C30' S27' 104.3(14)
F32' C30' S27' 115.8(17)
F32' C30' F31' 103.6(18)
F33' C30' S27' 114.7(15)
F33' C30' F31' 107.0(19)
F33' C30' F32' 110(2)

loop_
_geom_bond_atom_site_label_1
_geom_bond_atom_site_label_2
_geom_bond_distance
Ag1 N1 2.100(3)
Ag1 N10 2.091(3)
N1 C2 1.301(5)
N1 C5 1.362(5)
C2 N3 1.325(5)
N3 C4 1.353(6)
N3 C6 1.459(6)
C4 C5 1.332(7)
C6 C7 1.558(17)
C7 C8 1.48(2)
C8 C9 1.49(4)
N10 C11 1.307(5)
N10 C14 1.370(5)
C11 N12 1.334(5)
N12 C13 1.350(5)
N12 C15 1.458(5)
C13 C14 1.339(6)
C7' C8' 1.451(18)
C8' C9' 1.49(3)
C19 F20 1.345(16)
C19 F21 1.316(12)
C19 F22 1.324(15)
C19 S23 1.786(10)
S23 O24 1.458(7)
S23 O25 1.419(9)
S23 N26 1.563(6)
N26 S27 1.562(7)
S27 O28 1.416(6)
S27 O29 1.396(8)
S27 C30 1.834(9)
C30 F31 1.311(10)
C30 F32 1.310(12)
C30 F33 1.285(10)
C19' F20' 1.31(2)
C19' F21' 1.310(18)
C19' F22' 1.30(2)
C19' S23' 1.777(15)
S23' O24' 1.394(11)
S23' O25' 1.433(15)
S23' N26' 1.587(10)
N26' S27' 1.532(12)
S27' O28' 1.406(12)
S27' O29' 1.445(13)
S27' C30' 1.823(14)
C30' F31' 1.325(16)
C30' F32' 1.293(17)
C30' F33' 1.278(15)
